data_2227325
loop_
_publ_author_name
'Abdul Halim, Siti Nadiah'
'Ali, Hapipah Mohd'
'Ng, Seik Weng'

_publ_section_title
;
 Bis[<i>N</i>'-(2-oxo-1<i>H</i>-indol-3-ylidene)thiophene-2-carbohydrazidato-\k^3^<i>O</i>,<i>N</i>',<i>O</i>']zinc(II)
 <i>N</i>,<i>N</i>-dimethylformide monosolvate monohydrate
;
_journal_coeditor_code CI5163
_journal_issue 11
_journal_name_full 'Acta Crystallographica Section E'
_journal_page_first m1438
_journal_paper_doi 10.1107/S1600536810039504
_journal_volume 66
_journal_year 2010
_chemical_formula_iupac '[Zn (C13 H8 N3 O2 S)2], C3 H7 N O, H2 O'
_chemical_formula_moiety '[Zn (C13 H8 N3 O2 S)2], C3 H7 N O, H2 O'
_chemical_formula_sum 'C29 H25 N7 O6 S2 Zn'
_chemical_formula_weight 697.05
_chemical_name_systematic
;
Bis[<i>N</i>'-(2-oxo-1<i>H</i>-indol-3-ylidene)thiophene-2-carbohydrazidato-
\k^3^<i>O</i>,<i>N</i>',<i>O</i>']zinc(II)
<i>N</i>,<i>N</i>-dimethylformide monosolvate monohydrate
;
_space_group_IT_number 2
_symmetry_cell_setting triclinic
_symmetry_space_group_name_Hall '-P 1'
_symmetry_space_group_name_H-M 'P -1'
_atom_sites_solution_hydrogens geom
_atom_sites_solution_primary direct
_atom_sites_solution_secondary difmap
_audit_creation_method SHELXL-97
_cell_angle_alpha 105.9130(10)
_cell_angle_beta 100.5310(10)
_cell_angle_gamma 114.7540(10)
_cell_formula_units_Z 2
_cell_length_a 11.5250(8)
_cell_length_b 12.0656(8)
_cell_length_c 13.4643(9)
_cell_measurement_reflns_used 2596
_cell_measurement_temperature 293(2)
_cell_measurement_theta_max 21.1
_cell_measurement_theta_min 2.6
_cell_volume 1537.25(18)
_computing_cell_refinement 'SAINT (Bruker, 2001)'
_computing_data_collection 'SMART (Bruker, 2001)'
_computing_data_reduction 'SAINT (Bruker, 2001)'
_computing_molecular_graphics 'X-SEED (Barbour, 2001)'
_computing_publication_material 'publCIF (Westrip, 2010)'
_computing_structure_refinement 'SHELXL97 (Sheldrick, 2008)'
_computing_structure_solution 'SHELXS97 (Sheldrick, 2008)'
_diffrn_ambient_temperature 295(2)
_diffrn_measured_fraction_theta_full 0.984
_diffrn_measured_fraction_theta_max 0.984
_diffrn_measurement_device_type 'Bruker SMART area-detector diffractometer'
_diffrn_measurement_method '\w scans'
_diffrn_radiation_monochromator graphite
_diffrn_radiation_source 'fine-focus sealed tube'
_diffrn_radiation_type MoK\a
_diffrn_radiation_wavelength 0.71073
_diffrn_reflns_av_R_equivalents 0.0440
_diffrn_reflns_av_sigmaI/netI 0.0860
_diffrn_reflns_limit_h_max 14
_diffrn_reflns_limit_h_min -14
_diffrn_reflns_limit_k_max 15
_diffrn_reflns_limit_k_min -15
_diffrn_reflns_limit_l_max 17
_diffrn_reflns_limit_l_min -17
_diffrn_reflns_number 13275
_diffrn_reflns_theta_full 27.02
_diffrn_reflns_theta_max 27.02
_diffrn_reflns_theta_min 1.67
_diffrn_standards_number 0
_exptl_absorpt_coefficient_mu 0.989
_exptl_absorpt_correction_T_max 0.9250
_exptl_absorpt_correction_T_min 0.8117
_exptl_absorpt_correction_type multi-scan
_exptl_absorpt_process_details '(SADABS; Sheldrick, 1996)'
_exptl_crystal_colour Yellow
_exptl_crystal_density_diffrn 1.506
_exptl_crystal_density_method 'not measured'
_exptl_crystal_description Plate
_exptl_crystal_F_000 716
_exptl_crystal_size_max 0.22
_exptl_crystal_size_mid 0.16
_exptl_crystal_size_min 0.08
_refine_diff_density_max 0.564
_refine_diff_density_min -0.352
_refine_ls_extinction_method none
_refine_ls_goodness_of_fit_ref 0.978
_refine_ls_hydrogen_treatment mixed
_refine_ls_matrix_type full
_refine_ls_number_parameters 432
_refine_ls_number_reflns 6630
_refine_ls_number_restraints 77
_refine_ls_restrained_S_all 1.021
_refine_ls_R_factor_all 0.1468
_refine_ls_R_factor_gt 0.0593
_refine_ls_shift/su_max 0.001
_refine_ls_shift/su_mean 0.001
_refine_ls_structure_factor_coef Fsqd
_refine_ls_weighting_details 'calc w=1/[\s^2^(Fo^2^)+(0.0886P)^2^] where P=(Fo^2^+2Fc^2^)/3'
_refine_ls_weighting_scheme calc
_refine_ls_wR_factor_gt 0.1433
_refine_ls_wR_factor_ref 0.1819
_reflns_number_gt 3036
_reflns_number_total 6630
_reflns_threshold_expression I>2\s(I)
_cod_data_source_file ci5163.cif
_cod_data_source_block I
_cod_database_code 2227325
_cod_database_fobs_code 2227325

loop_
_symmetry_equiv_pos_as_xyz
'x, y, z'
'-x, -y, -z'

loop_
_atom_site_type_symbol
_atom_site_label
_atom_site_fract_x
_atom_site_fract_y
_atom_site_fract_z
_atom_site_U_iso_or_equiv
_atom_site_adp_type
_atom_site_calc_flag
_atom_site_refinement_flags
_atom_site_occupancy
_atom_site_disorder_assembly
_atom_site_disorder_group
Zn Zn1 0.50562(6) 0.34927(6) 0.74919(5) 0.0638(3) Uani d . 1 . .
S S1 0.91009(13) 0.79052(15) 1.01272(12) 0.0733(4) Uani d . 1 . .
S S2 0.6067(6) 0.0742(6) 0.9286(3) 0.1011(11) Uani d PDU 0.50 A 1
C C14 0.6512(13) -0.0461(12) 0.9100(13) 0.100(4) Uani d PDU 0.50 A 1
H H14 0.6557 -0.0852 0.9602 0.120 Uiso calc PR 0.50 A 1
C C15 0.6802(16) -0.0815(17) 0.8139(11) 0.079(3) Uani d PDU 0.50 A 1
H H15 0.7059 -0.1449 0.7903 0.095 Uiso calc PR 0.50 A 1
C C16 0.6622(12) -0.0003(13) 0.7586(16) 0.0770(8) Uani d PDU 0.50 A 1
H H16 0.6759 -0.0058 0.6919 0.092 Uiso calc PR 0.50 A 1
S S2' 0.6837(4) -0.0034(4) 0.7590(5) 0.0770(8) Uani d PD 0.50 A 2
C C14' 0.6977(14) -0.0544(14) 0.8662(9) 0.079(3) Uani d PD 0.50 A 2
H H14' 0.7307 -0.1121 0.8699 0.095 Uiso calc PR 0.50 A 2
C C15' 0.6541(17) 0.0001(16) 0.9468(15) 0.100(4) Uani d PD 0.50 A 2
H H15' 0.6533 -0.0146 1.0110 0.120 Uiso calc PR 0.50 A 2
C C16' 0.6114(16) 0.0819(19) 0.9129(10) 0.1011(11) Uani d PD 0.50 A 2
H H16' 0.5783 0.1286 0.9546 0.121 Uiso calc PR 0.50 A 2
O O1 0.6775(3) 0.5329(3) 0.8550(3) 0.0683(10) Uani d . 1 . .
O O2 0.2678(3) 0.2050(3) 0.6643(3) 0.0664(10) Uani d . 1 . .
O O3 0.5375(4) 0.2324(4) 0.8228(3) 0.0671(10) Uani d . 1 . .
O O4 0.4945(4) 0.4247(4) 0.5989(3) 0.0678(10) Uani d . 1 . .
O O5 0.2073(8) 0.2034(7) 0.3516(6) 0.171(3) Uani d DU 1 . .
O O1W 0.1468(5) 0.0147(4) 0.4424(3) 0.0953(13) Uani d D 1 . .
H H1W1 0.184(7) 0.054(6) 0.5112(12) 0.143 Uiso d D 1 . .
H H1W2 0.101(7) 0.048(7) 0.421(5) 0.143 Uiso d D 1 . .
N N1 0.5088(4) 0.5749(4) 0.9029(3) 0.0581(10) Uani d . 1 . .
N N2 0.4269(4) 0.4546(4) 0.8249(3) 0.0560(10) Uani d . 1 . .
N N3 0.0860(4) 0.2331(4) 0.6887(3) 0.0613(11) Uani d D 1 . .
H H3N 0.014(3) 0.163(3) 0.648(3) 0.074 Uiso d D 1 . .
N N4 0.6067(4) 0.1698(4) 0.6741(3) 0.0502(10) Uani d . 1 . .
N N5 0.5693(4) 0.2512(4) 0.6455(3) 0.0511(10) Uani d . 1 . .
N N6 0.5631(5) 0.3803(5) 0.4471(4) 0.0640(11) Uani d D 1 . .
H H6N 0.556(5) 0.440(4) 0.431(4) 0.077 Uiso d D 1 . .
N N7 0.1188(7) 0.3387(6) 0.3769(6) 0.112(2) Uani d DU 1 . .
C C1 0.9569(7) 0.9300(6) 1.1235(5) 0.0846(18) Uani d . 1 . .
H H1 1.0461 0.9988 1.1607 0.102 Uiso calc R 1 . .
C C2 0.8526(7) 0.9290(6) 1.1500(5) 0.0799(17) Uani d . 1 . .
H H2 0.8608 0.9973 1.2089 0.096 Uiso calc R 1 . .
C C3 0.7278(6) 0.8158(6) 1.0816(4) 0.0638(14) Uani d . 1 . .
H H3B 0.6448 0.8003 1.0900 0.077 Uiso calc R 1 . .
C C4 0.7431(5) 0.7305(5) 1.0006(4) 0.0515(12) Uani d . 1 . .
C C5 0.6426(5) 0.6058(5) 0.9145(4) 0.0548(12) Uani d . 1 . .
C C6 0.2177(5) 0.2683(5) 0.7082(4) 0.0575(13) Uani d . 1 . .
C C7 0.2954(5) 0.4045(5) 0.7958(4) 0.0524(12) Uani d . 1 . .
C C8 0.1993(5) 0.4411(5) 0.8260(4) 0.0530(12) Uani d . 1 . .
C C9 0.2121(5) 0.5509(5) 0.9032(4) 0.0631(14) Uani d . 1 . .
H H9 0.2972 0.6224 0.9490 0.076 Uiso calc R 1 . .
C C10 0.0925(6) 0.5518(6) 0.9109(5) 0.0765(16) Uani d . 1 . .
H H10 0.0975 0.6246 0.9624 0.092 Uiso calc R 1 . .
C C11 -0.0324(6) 0.4443(7) 0.8419(5) 0.0742(16) Uani d . 1 . .
H H11 -0.1103 0.4473 0.8477 0.089 Uiso calc R 1 . .
C C12 -0.0470(5) 0.3327(6) 0.7647(5) 0.0659(15) Uani d . 1 . .
H H12 -0.1322 0.2607 0.7199 0.079 Uiso calc R 1 . .
C C13 0.0711(5) 0.3333(5) 0.7572(4) 0.0553(12) Uani d . 1 . .
C C17 0.6223(5) 0.0882(5) 0.8126(4) 0.0690(15) Uani d D 1 . .
C C18 0.5854(4) 0.1691(5) 0.7701(4) 0.0543(12) Uani d . 1 A .
C C19 0.5399(5) 0.3688(5) 0.5400(4) 0.0553(12) Uani d . 1 . .
C C20 0.5817(4) 0.2732(5) 0.5581(4) 0.0505(11) Uani d . 1 . .
C C21 0.6287(5) 0.2316(5) 0.4702(4) 0.0542(12) Uani d . 1 . .
C C22 0.6786(5) 0.1459(5) 0.4447(4) 0.0648(14) Uani d . 1 . .
H H22 0.6872 0.1001 0.4884 0.078 Uiso calc R 1 . .
C C23 0.7155(6) 0.1303(7) 0.3521(5) 0.0864(18) Uani d . 1 . .
H H23 0.7499 0.0733 0.3333 0.104 Uiso calc R 1 . .
C C24 0.7022(7) 0.1980(7) 0.2870(5) 0.092(2) Uani d . 1 . .
H H24 0.7275 0.1847 0.2249 0.111 Uiso calc R 1 . .
C C25 0.6524(6) 0.2849(6) 0.3109(5) 0.0785(17) Uani d . 1 . .
H H25 0.6436 0.3303 0.2668 0.094 Uiso calc R 1 . .
C C26 0.6166(5) 0.3001(5) 0.4041(4) 0.0630(14) Uani d . 1 . .
C C27 0.1813(11) 0.2814(11) 0.3207(9) 0.178(5) Uani d DU 1 . .
H H27 0.2033 0.3002 0.2619 0.214 Uiso calc R 1 . .
C C28 0.1061(10) 0.3139(10) 0.4682(8) 0.179(4) Uani d DU 1 . .
H H28A 0.1924 0.3332 0.5134 0.268 Uiso calc R 1 . .
H H28B 0.0408 0.2223 0.4468 0.268 Uiso calc R 1 . .
H H28C 0.0760 0.3689 0.5087 0.268 Uiso calc R 1 . .
C C29 0.0861(11) 0.4222(11) 0.3410(10) 0.221(5) Uani d DU 1 . .
H H29A 0.0275 0.3750 0.2656 0.331 Uiso calc R 1 . .
H H29B 0.1677 0.4969 0.3474 0.331 Uiso calc R 1 . .
H H29C 0.0405 0.4527 0.3851 0.331 Uiso calc R 1 . .

loop_
_atom_site_aniso_label
_atom_site_aniso_U_11
_atom_site_aniso_U_22
_atom_site_aniso_U_33
_atom_site_aniso_U_12
_atom_site_aniso_U_13
_atom_site_aniso_U_23
Zn1 0.0637(4) 0.0688(4) 0.0754(5) 0.0417(4) 0.0338(3) 0.0303(4)
S1 0.0478(8) 0.0769(10) 0.0803(10) 0.0253(8) 0.0194(7) 0.0208(8)
S2 0.139(3) 0.104(2) 0.073(2) 0.057(2) 0.0280(18) 0.0614(18)
C14 0.120(6) 0.100(9) 0.103(8) 0.066(5) 0.024(5) 0.063(7)
C15 0.078(5) 0.083(6) 0.091(9) 0.049(4) 0.012(6) 0.049(7)
C16 0.0690(19) 0.0825(17) 0.112(2) 0.0505(15) 0.0397(17) 0.0564(16)
S2' 0.0690(19) 0.0825(17) 0.112(2) 0.0505(15) 0.0397(17) 0.0564(16)
C14' 0.078(5) 0.083(6) 0.091(9) 0.049(4) 0.012(6) 0.049(7)
C15' 0.120(6) 0.100(9) 0.103(8) 0.066(5) 0.024(5) 0.063(7)
C16' 0.139(3) 0.104(2) 0.073(2) 0.057(2) 0.0280(18) 0.0614(18)
O1 0.055(2) 0.066(2) 0.076(2) 0.026(2) 0.0219(19) 0.023(2)
O2 0.055(2) 0.072(2) 0.067(2) 0.030(2) 0.0222(18) 0.019(2)
O3 0.076(2) 0.082(3) 0.070(2) 0.050(2) 0.038(2) 0.041(2)
O4 0.083(3) 0.083(3) 0.072(2) 0.057(2) 0.039(2) 0.044(2)
O5 0.216(6) 0.118(4) 0.149(5) 0.074(4) 0.018(4) 0.052(4)
O1W 0.092(4) 0.075(3) 0.076(3) 0.028(3) 0.016(3) 0.002(2)
N1 0.058(3) 0.061(3) 0.062(3) 0.031(2) 0.025(2) 0.027(2)
N2 0.056(3) 0.061(3) 0.052(2) 0.027(2) 0.018(2) 0.028(2)
N3 0.038(3) 0.068(3) 0.058(3) 0.016(2) 0.012(2) 0.019(2)
N4 0.040(2) 0.054(2) 0.064(3) 0.026(2) 0.019(2) 0.030(2)
N5 0.043(2) 0.053(2) 0.060(3) 0.022(2) 0.0171(19) 0.027(2)
N6 0.070(3) 0.071(3) 0.065(3) 0.035(3) 0.030(2) 0.041(3)
N7 0.107(4) 0.096(4) 0.106(4) 0.029(3) 0.013(3) 0.052(4)
C1 0.070(4) 0.075(4) 0.071(4) 0.019(3) 0.008(3) 0.014(3)
C2 0.092(5) 0.085(5) 0.056(4) 0.045(4) 0.021(4) 0.018(3)
C3 0.066(4) 0.081(4) 0.067(3) 0.044(3) 0.031(3) 0.042(3)
C4 0.054(3) 0.059(3) 0.052(3) 0.033(3) 0.018(2) 0.028(3)
C5 0.052(3) 0.062(3) 0.061(3) 0.030(3) 0.023(3) 0.034(3)
C6 0.048(3) 0.071(4) 0.052(3) 0.025(3) 0.018(3) 0.029(3)
C7 0.039(3) 0.069(3) 0.056(3) 0.025(3) 0.020(2) 0.033(3)
C8 0.042(3) 0.068(3) 0.054(3) 0.026(3) 0.019(2) 0.029(3)
C9 0.053(3) 0.069(4) 0.062(3) 0.027(3) 0.019(3) 0.023(3)
C10 0.077(4) 0.085(4) 0.081(4) 0.048(4) 0.040(4) 0.032(4)
C11 0.058(4) 0.102(5) 0.090(4) 0.049(4) 0.038(3) 0.051(4)
C12 0.040(3) 0.084(4) 0.077(4) 0.026(3) 0.021(3) 0.044(3)
C13 0.046(3) 0.072(4) 0.058(3) 0.030(3) 0.021(3) 0.037(3)
C17 0.050(3) 0.072(4) 0.091(4) 0.028(3) 0.017(3) 0.048(3)
C18 0.035(3) 0.054(3) 0.073(4) 0.019(2) 0.013(2) 0.032(3)
C19 0.051(3) 0.062(3) 0.061(3) 0.027(3) 0.022(3) 0.035(3)
C20 0.044(3) 0.051(3) 0.054(3) 0.019(2) 0.015(2) 0.026(2)
C21 0.046(3) 0.048(3) 0.062(3) 0.017(2) 0.019(2) 0.022(3)
C22 0.058(3) 0.061(3) 0.068(4) 0.027(3) 0.023(3) 0.016(3)
C23 0.073(4) 0.087(5) 0.093(5) 0.040(4) 0.040(4) 0.019(4)
C24 0.090(5) 0.097(5) 0.073(4) 0.035(4) 0.046(4) 0.017(4)
C25 0.077(4) 0.076(4) 0.064(4) 0.019(3) 0.032(3) 0.026(3)
C26 0.052(3) 0.067(4) 0.060(3) 0.020(3) 0.023(3) 0.025(3)
C27 0.180(8) 0.159(8) 0.140(7) 0.033(6) 0.068(7) 0.055(6)
C28 0.154(7) 0.191(8) 0.180(7) 0.049(6) 0.052(6) 0.121(7)
C29 0.174(9) 0.197(8) 0.265(10) 0.071(7) -0.002(6) 0.139(8)

loop_
_atom_type_symbol
_atom_type_description
_atom_type_scat_dispersion_real
_atom_type_scat_dispersion_imag
_atom_type_scat_source
C C 0.0033 0.0016 'International Tables Vol C Tables 4.2.6.8 and 6.1.1.4'
H H 0.0000 0.0000 'International Tables Vol C Tables 4.2.6.8 and 6.1.1.4'
N N 0.0061 0.0033 'International Tables Vol C Tables 4.2.6.8 and 6.1.1.4'
O O 0.0106 0.0060 'International Tables Vol C Tables 4.2.6.8 and 6.1.1.4'
S S 0.1246 0.1234 'International Tables Vol C Tables 4.2.6.8 and 6.1.1.4'
Zn Zn 0.2839 1.4301 'International Tables Vol C Tables 4.2.6.8 and 6.1.1.4'

loop_
_geom_angle_atom_site_label_1
_geom_angle_atom_site_label_2
_geom_angle_atom_site_label_3
_geom_angle_site_symmetry_1
_geom_angle_site_symmetry_3
_geom_angle
_geom_angle_publ_flag
N2 Zn1 N5 . . 167.72(15) ?
N2 Zn1 O3 . . 114.39(14) ?
N5 Zn1 O3 . . 77.23(14) ?
N2 Zn1 O1 . . 76.24(16) ?
N5 Zn1 O1 . . 106.84(14) ?
O3 Zn1 O1 . . 98.83(15) ?
N2 Zn1 O2 . . 76.55(15) ?
N5 Zn1 O2 . . 99.15(14) ?
O3 Zn1 O2 . . 95.14(14) ?
O1 Zn1 O2 . . 152.62(13) ?
N2 Zn1 O4 . . 92.75(13) ?
N5 Zn1 O4 . . 75.43(14) ?
O3 Zn1 O4 . . 152.55(13) ?
O1 Zn1 O4 . . 91.31(13) ?
O2 Zn1 O4 . . 86.90(12) ?
C4 S1 C1 . . 91.4(3) ?
C17 S2 C14 . . 92.9(8) ?
C15 C14 S2 . . 115.0(15) ?
C15 C14 H14 . . 122.5 ?
S2 C14 H14 . . 122.5 ?
C14 C15 C16 . . 106.1(19) ?
C14 C15 H15 . . 126.9 ?
C16 C15 H15 . . 126.9 ?
C17 C16 C15 . . 115.3(18) ?
C17 C16 H16 . . 122.3 ?
C15 C16 H16 . . 122.3 ?
C17 S2' C14' . . 93.3(8) ?
C15' C14' S2' . . 112.7(15) ?
C15' C14' H14' . . 123.6 ?
S2' C14' H14' . . 123.6 ?
C14' C15' C16' . . 107(2) ?
C14' C15' H15' . . 126.3 ?
C16' C15' H15' . . 126.3 ?
C17 C16' C15' . . 115.7(19) ?
C17 C16' H16' . . 122.1 ?
C15' C16' H16' . . 122.1 ?
C5 O1 Zn1 . . 110.2(3) ?
C6 O2 Zn1 . . 104.5(3) ?
C18 O3 Zn1 . . 110.5(3) ?
C19 O4 Zn1 . . 103.2(3) ?
H1W1 O1W H1W2 . . 108.7(19) ?
N2 N1 C5 . . 108.4(4) ?
C7 N2 N1 . . 120.2(4) ?
C7 N2 Zn1 . . 119.8(4) ?
N1 N2 Zn1 . . 120.0(3) ?
C6 N3 C13 . . 111.3(4) ?
C6 N3 H3N . . 133(4) ?
C13 N3 H3N . . 116(4) ?
N5 N4 C18 . . 108.0(4) ?
C20 N5 N4 . . 121.4(4) ?
C20 N5 Zn1 . . 120.7(3) ?
N4 N5 Zn1 . . 117.8(3) ?
C19 N6 C26 . . 111.1(4) ?
C19 N6 H6N . . 117(4) ?
C26 N6 H6N . . 131(4) ?
C28 N7 C27 . . 115.1(8) ?
C28 N7 C29 . . 127.0(10) ?
C27 N7 C29 . . 117.7(9) ?
C2 C1 S1 . . 112.2(5) ?
C2 C1 H1 . . 123.9 ?
S1 C1 H1 . . 123.9 ?
C1 C2 C3 . . 113.9(6) ?
C1 C2 H2 . . 123.1 ?
C3 C2 H2 . . 123.1 ?
C4 C3 C2 . . 111.7(5) ?
C4 C3 H3B . . 124.1 ?
C2 C3 H3B . . 124.1 ?
C3 C4 C5 . . 129.6(5) ?
C3 C4 S1 . . 110.8(4) ?
C5 C4 S1 . . 119.6(4) ?
O1 C5 N1 . . 124.8(5) ?
O1 C5 C4 . . 120.5(4) ?
N1 C5 C4 . . 114.7(5) ?
O2 C6 N3 . . 129.0(5) ?
O2 C6 C7 . . 125.4(4) ?
N3 C6 C7 . . 105.6(5) ?
N2 C7 C8 . . 138.3(5) ?
N2 C7 C6 . . 113.8(4) ?
C8 C7 C6 . . 107.9(4) ?
C9 C8 C13 . . 121.1(5) ?
C9 C8 C7 . . 133.6(5) ?
C13 C8 C7 . . 105.4(4) ?
C8 C9 C10 . . 117.8(5) ?
C8 C9 H9 . . 121.1 ?
C10 C9 H9 . . 121.1 ?
C11 C10 C9 . . 119.9(6) ?
C11 C10 H10 . . 120.1 ?
C9 C10 H10 . . 120.1 ?
C12 C11 C10 . . 123.0(5) ?
C12 C11 H11 . . 118.5 ?
C10 C11 H11 . . 118.5 ?
C11 C12 C13 . . 116.7(5) ?
C11 C12 H12 . . 121.6 ?
C13 C12 H12 . . 121.6 ?
C12 C13 N3 . . 128.7(5) ?
C12 C13 C8 . . 121.5(5) ?
N3 C13 C8 . . 109.7(4) ?
C16' C17 C16 . . 112.4(14) ?
C16' C17 C18 . . 121.4(11) ?
C16 C17 C18 . . 126.0(10) ?
C16' C17 S2' . . 110.9(11) ?
C18 C17 S2' . . 127.6(4) ?
C16 C17 S2 . . 110.6(10) ?
C18 C17 S2 . . 123.1(5) ?
S2' C17 S2 . . 109.3(4) ?
O3 C18 N4 . . 126.4(4) ?
O3 C18 C17 . . 118.7(5) ?
N4 C18 C17 . . 114.9(5) ?
O4 C19 N6 . . 128.6(5) ?
O4 C19 C20 . . 125.8(4) ?
N6 C19 C20 . . 105.6(4) ?
N5 C20 C21 . . 137.5(4) ?
N5 C20 C19 . . 114.7(4) ?
C21 C20 C19 . . 107.8(4) ?
C22 C21 C26 . . 120.6(5) ?
C22 C21 C20 . . 133.6(5) ?
C26 C21 C20 . . 105.8(4) ?
C21 C22 C23 . . 117.7(6) ?
C21 C22 H22 . . 121.1 ?
C23 C22 H22 . . 121.1 ?
C22 C23 C24 . . 121.1(6) ?
C22 C23 H23 . . 119.4 ?
C24 C23 H23 . . 119.4 ?
C23 C24 C25 . . 122.3(6) ?
C23 C24 H24 . . 118.8 ?
C25 C24 H24 . . 118.8 ?
C26 C25 C24 . . 116.0(6) ?
C26 C25 H25 . . 122.0 ?
C24 C25 H25 . . 122.0 ?
C25 C26 C21 . . 122.2(6) ?
C25 C26 N6 . . 128.1(5) ?
C21 C26 N6 . . 109.7(4) ?
O5 C27 N7 . . 117.4(10) ?
O5 C27 H27 . . 121.3 ?
N7 C27 H27 . . 121.3 ?
N7 C28 H28A . . 109.5 ?
N7 C28 H28B . . 109.5 ?
H28A C28 H28B . . 109.5 ?
N7 C28 H28C . . 109.5 ?
H28A C28 H28C . . 109.5 ?
H28B C28 H28C . . 109.5 ?
N7 C29 H29A . . 109.5 ?
N7 C29 H29B . . 109.5 ?
H29A C29 H29B . . 109.5 ?
N7 C29 H29C . . 109.5 ?
H29A C29 H29C . . 109.5 ?
H29B C29 H29C . . 109.5 ?

loop_
_geom_bond_atom_site_label_1
_geom_bond_atom_site_label_2
_geom_bond_site_symmetry_2
_geom_bond_distance
_geom_bond_publ_flag
Zn1 O1 . 2.103(3) yes
Zn1 O2 . 2.370(3) yes
Zn1 O3 . 2.043(3) yes
Zn1 O4 . 2.440(3) yes
Zn1 N2 . 2.017(4) yes
Zn1 N5 . 2.022(4) yes
S1 C4 . 1.705(5) ?
S1 C1 . 1.708(6) ?
S2 C17 . 1.650(6) ?
S2 C14 . 1.703(9) ?
C14 C15 . 1.394(10) ?
C14 H14 . 0.93 ?
C15 C16 . 1.440(10) ?
C15 H15 . 0.93 ?
C16 C17 . 1.410(10) ?
C16 H16 . 0.93 ?
S2' C17 . 1.627(6) ?
S2' C14' . 1.724(9) ?
C14' C15' . 1.395(10) ?
C14' H14' . 0.93 ?
C15' C16' . 1.413(10) ?
C15' H15' . 0.93 ?
C16' C17 . 1.397(10) ?
C16' H16' . 0.93 ?
O1 C5 . 1.267(5) ?
O2 C6 . 1.231(6) ?
O3 C18 . 1.261(5) ?
O4 C19 . 1.230(5) ?
O5 C27 . 1.246(8) ?
O1W H1W1 . 0.842(11) ?
O1W H1W2 . 0.842(11) ?
N1 N2 . 1.325(5) ?
N1 C5 . 1.394(6) ?
N2 C7 . 1.304(6) ?
N3 C6 . 1.343(6) ?
N3 C13 . 1.400(7) ?
N3 H3N . 0.837(11) ?
N4 N5 . 1.341(5) ?
N4 C18 . 1.361(6) ?
N5 C20 . 1.295(6) ?
N6 C19 . 1.357(6) ?
N6 C26 . 1.404(7) ?
N6 H6N . 0.837(11) ?
N7 C28 . 1.360(7) ?
N7 C27 . 1.378(8) ?
N7 C29 . 1.382(8) ?
C1 C2 . 1.311(8) ?
C1 H1 . 0.93 ?
C2 C3 . 1.402(8) ?
C2 H2 . 0.93 ?
C3 C4 . 1.373(7) ?
C3 H3B . 0.93 ?
C4 C5 . 1.429(7) ?
C6 C7 . 1.487(7) ?
C7 C8 . 1.437(6) ?
C8 C9 . 1.372(7) ?
C8 C13 . 1.401(7) ?
C9 C10 . 1.406(7) ?
C9 H9 . 0.93 ?
C10 C11 . 1.380(8) ?
C10 H10 . 0.93 ?
C11 C12 . 1.378(8) ?
C11 H11 . 0.93 ?
C12 C13 . 1.381(7) ?
C12 H12 . 0.93 ?
C17 C18 . 1.425(6) ?
C19 C20 . 1.483(6) ?
C20 C21 . 1.443(6) ?
C21 C22 . 1.376(7) ?
C21 C26 . 1.396(7) ?
C22 C23 . 1.378(7) ?
C22 H22 . 0.93 ?
C23 C24 . 1.381(8) ?
C23 H23 . 0.93 ?
C24 C25 . 1.385(9) ?
C24 H24 . 0.93 ?
C25 C26 . 1.381(7) ?
C25 H25 . 0.93 ?
C27 H27 . 0.93 ?
C28 H28A . 0.96 ?
C28 H28B . 0.96 ?
C28 H28C . 0.96 ?
C29 H29A . 0.96 ?
C29 H29B . 0.96 ?
C29 H29C . 0.96 ?

loop_
_geom_hbond_atom_site_label_D
_geom_hbond_atom_site_label_H
_geom_hbond_atom_site_label_A
_geom_hbond_site_symmetry_A
_geom_hbond_distance_DH
_geom_hbond_distance_HA
_geom_hbond_distance_DA
_geom_hbond_angle_DHA
_geom_hbond_publ_flag
O1W H1w1 O2 . 0.840(10) 2.06(3) 2.859(5) 158(6) yes
O1W H1w2 O5 . 0.840(10) 2.31(8) 2.771(9) 115(7) yes
N3 H3N O1W 2_556 0.840(10) 1.980(10) 2.813(6) 173(5) yes
N6 H6N O4 2_666 0.840(10) 2.06(2) 2.884(5) 169(5) yes
